data_4081814
loop_
_publ_author_name
'H\"ubner, Alexander'
'Diehl, Andreas M.'
'Bolte, Michael'
'Lerner, Hans-Wolfram'
'Wagner, Matthias'

_publ_section_title
;
 High-Temperature Reactivity of the Strongly Electrophilic Pristine
 9H-9-Borafluorene
;
_journal_issue 22
_journal_name_full Organometallics
_journal_page_first 6827
_journal_paper_doi 10.1021/om4005737
_journal_volume 32
_journal_year 2013
_chemical_formula_moiety 'C40 H36 B2 S2, 0.5(C6 H6)'
_chemical_formula_sum 'C43 H39 B2 S2'
_chemical_formula_weight 641.48
_chemical_name_systematic ?
_space_group_IT_number 37
_symmetry_cell_setting orthorhombic
_symmetry_space_group_name_Hall 'C 2 -2c'
_symmetry_space_group_name_H-M 'C c c 2'
_atom_sites_solution_hydrogens geom
_atom_sites_solution_primary direct
_atom_sites_solution_secondary difmap
_audit_creation_method SHELXL-97
_cell_angle_alpha 90.00
_cell_angle_beta 90.00
_cell_angle_gamma 90.00
_cell_formula_units_Z 8
_cell_length_a 21.767(3)
_cell_length_b 22.620(3)
_cell_length_c 14.125(2)
_cell_measurement_reflns_used 7603
_cell_measurement_temperature 173(2)
_cell_measurement_theta_max 26.1
_cell_measurement_theta_min 3.3
_cell_volume 6954.7(17)
_computing_cell_refinement 'X-Area (Stoe & Cie, 2001)'
_computing_data_collection 'X-Area (Stoe & Cie, 2001)'
_computing_data_reduction 'X-Area (Stoe & Cie, 2001)'
_computing_molecular_graphics 'XP in SHELXTL-Plus (Sheldrick, 2008)'
_computing_publication_material SHELXL97
_computing_structure_refinement 'SHELXL97 (Sheldrick, 2008) '
_computing_structure_solution 'SHELXS97 (Sheldrick, 2008) '
_diffrn_ambient_temperature 173(2)
_diffrn_measured_fraction_theta_full 0.997
_diffrn_measured_fraction_theta_max 0.997
_diffrn_measurement_device_type 'STOE IPDS II two-circle-diffractometer'
_diffrn_measurement_method \w
_diffrn_radiation_monochromator 'Genix 3D multilayer optics'
_diffrn_radiation_source 'Genix 3D I\mS microfocus X-ray source'
_diffrn_radiation_type MoK\a
_diffrn_radiation_wavelength 0.71070
_diffrn_reflns_av_R_equivalents 0.1175
_diffrn_reflns_av_sigmaI/netI 0.1999
_diffrn_reflns_limit_h_max 25
_diffrn_reflns_limit_h_min -25
_diffrn_reflns_limit_k_max 26
_diffrn_reflns_limit_k_min -26
_diffrn_reflns_limit_l_max 16
_diffrn_reflns_limit_l_min -16
_diffrn_reflns_number 41227
_diffrn_reflns_theta_full 25.00
_diffrn_reflns_theta_max 25.03
_diffrn_reflns_theta_min 3.28
_diffrn_standards_number 0
_exptl_absorpt_coefficient_mu 0.184
_exptl_absorpt_correction_T_max 0.9927
_exptl_absorpt_correction_T_min 0.9590
_exptl_absorpt_correction_type multi-scan
_exptl_absorpt_process_details 'X-Area (Stoe & Cie, 2001)'
_exptl_crystal_colour colourless
_exptl_crystal_density_diffrn 1.225
_exptl_crystal_density_method 'not measured'
_exptl_crystal_description needle
_exptl_crystal_F_000 2712
_exptl_crystal_size_max 0.23
_exptl_crystal_size_mid 0.04
_exptl_crystal_size_min 0.04
_refine_diff_density_max 0.287
_refine_diff_density_min -0.245
_refine_diff_density_rms 0.059
_refine_ls_abs_structure_details 'Flack H D (1983), Acta Cryst. A39, 876-881'
_refine_ls_abs_structure_Flack 0.35(15)
_refine_ls_extinction_method none
_refine_ls_goodness_of_fit_ref 0.963
_refine_ls_hydrogen_treatment constr
_refine_ls_matrix_type full
_refine_ls_number_parameters 422
_refine_ls_number_reflns 6150
_refine_ls_number_restraints 1
_refine_ls_restrained_S_all 0.963
_refine_ls_R_factor_all 0.1537
_refine_ls_R_factor_gt 0.0875
_refine_ls_shift/su_max 0.000
_refine_ls_shift/su_mean 0.000
_refine_ls_structure_factor_coef Fsqd
_refine_ls_weighting_details 'calc w=1/[\s^2^(Fo^2^)+(0.0182P)^2^] where P=(Fo^2^+2Fc^2^)/3'
_refine_ls_weighting_scheme calc
_refine_ls_wR_factor_gt 0.1330
_refine_ls_wR_factor_ref 0.1563
_reflns_number_gt 3491
_reflns_number_total 6150
_reflns_threshold_expression I>2\s(I)
_cod_data_source_file om4005737_si_002.cif
_cod_data_source_block wa1449
_cod_depositor_comments
;
The following automatic conversions were performed:

'_symmetry_cell_setting' value 'Orthorhombic' changed to
'orthorhombic' according to
/home/saulius/struct/CIF-dictionaries/cif_core.dic dictionary named
'cif_core.dic' version 2.4.2 from 2011-04-26.

Automatic conversion script
Id: cif_fix_values 1891 2012-01-12 08:04:46Z andrius 
;
_cod_original_sg_symbol_H-M Ccc2
_cod_database_code 4081814

loop_
_symmetry_equiv_pos_as_xyz
'x, y, z'
'-x, -y, z'
'-x, y, z+1/2'
'x, -y, z+1/2'
'x+1/2, y+1/2, z'
'-x+1/2, -y+1/2, z'
'-x+1/2, y+1/2, z+1/2'
'x+1/2, -y+1/2, z+1/2'

loop_
_atom_site_label
_atom_site_type_symbol
_atom_site_fract_x
_atom_site_fract_y
_atom_site_fract_z
_atom_site_U_iso_or_equiv
_atom_site_adp_type
_atom_site_occupancy
_atom_site_symmetry_multiplicity
_atom_site_calc_flag
_atom_site_refinement_flags
_atom_site_disorder_group
S1 S 0.83702(9) 0.47968(7) 0.83049(13) 0.0349(4) Uani 1 1 d . .
B1 B 0.8907(4) 0.4528(3) 0.9421(6) 0.0265(18) Uani 1 1 d . .
C1 C 0.8419(3) 0.4160(2) 1.0046(5) 0.0277(16) Uani 1 1 d . .
C2 C 0.8570(3) 0.3562(3) 0.9983(6) 0.0302(18) Uani 1 1 d . .
C3 C 0.8229(4) 0.3137(3) 1.0486(6) 0.036(2) Uani 1 1 d . .
H3 H 0.8330 0.2729 1.0453 0.043 Uiso 1 1 calc R .
C4 C 0.7742(4) 0.3333(3) 1.1033(6) 0.047(2) Uani 1 1 d . .
H4 H 0.7509 0.3053 1.1383 0.056 Uiso 1 1 calc R .
C5 C 0.7586(4) 0.3923(3) 1.1083(6) 0.040(2) Uani 1 1 d . .
H5 H 0.7243 0.4043 1.1453 0.048 Uiso 1 1 calc R .
C6 C 0.7925(3) 0.4335(3) 1.0598(6) 0.0316(17) Uani 1 1 d . .
H6 H 0.7821 0.4742 1.0641 0.038 Uiso 1 1 calc R .
C7 C 0.8212(4) 0.4130(3) 0.7675(7) 0.053(2) Uani 1 1 d . .
H7A H 0.7928 0.3886 0.8044 0.079 Uiso 1 1 calc R .
H7B H 0.8596 0.3913 0.7574 0.079 Uiso 1 1 calc R .
H7C H 0.8026 0.4226 0.7062 0.079 Uiso 1 1 calc R .
C8 C 0.8881(4) 0.5149(4) 0.7494(6) 0.055(2) Uani 1 1 d . .
H8A H 0.9009 0.5532 0.7753 0.082 Uiso 1 1 calc R .
H8B H 0.8671 0.5210 0.6888 0.082 Uiso 1 1 calc R .
H8C H 0.9243 0.4899 0.7397 0.082 Uiso 1 1 calc R .
C11 C 0.9324(3) 0.3996(3) 0.8997(5) 0.0280(16) Uani 1 1 d . .
C12 C 0.9093(3) 0.3459(3) 0.9368(5) 0.0257(16) Uani 1 1 d . .
C13 C 0.9348(4) 0.2934(3) 0.9086(6) 0.0368(19) Uani 1 1 d . .
H13 H 0.9180 0.2572 0.9309 0.044 Uiso 1 1 calc R .
C14 C 0.9845(4) 0.2926(3) 0.8481(6) 0.043(2) Uani 1 1 d . .
H14 H 1.0029 0.2559 0.8316 0.051 Uiso 1 1 calc R .
C15 C 1.0081(4) 0.3449(3) 0.8109(6) 0.0371(19) Uani 1 1 d . .
H15 H 1.0417 0.3445 0.7679 0.045 Uiso 1 1 calc R .
C16 C 0.9807(3) 0.3979(3) 0.8391(6) 0.0337(18) Uani 1 1 d . .
H16 H 0.9965 0.4341 0.8149 0.040 Uiso 1 1 calc R .
C21 C 0.9168(3) 0.5138(3) 0.9871(5) 0.0326(18) Uani 1 1 d . .
C22 C 0.9757(3) 0.5229(2) 1.0249(5) 0.0214(15) Uani 1 1 d . .
C23 C 0.9890(3) 0.5767(2) 1.0717(5) 0.0277(17) Uani 1 1 d . .
H23 H 1.0285 0.5820 1.0989 0.033 Uiso 1 1 calc R .
C24 C 0.9475(4) 0.6210(3) 1.0790(6) 0.037(2) Uani 1 1 d . .
H24 H 0.9578 0.6565 1.1113 0.044 Uiso 1 1 calc R .
C25 C 0.8904(4) 0.6140(3) 1.0392(6) 0.040(2) Uani 1 1 d . .
H25 H 0.8612 0.6451 1.0430 0.048 Uiso 1 1 calc R .
C26 C 0.8751(3) 0.5622(3) 0.9939(6) 0.0328(19) Uani 1 1 d . .
H26 H 0.8355 0.5586 0.9663 0.039 Uiso 1 1 calc R .
S1A S 0.66136(9) 0.45473(7) 0.63195(14) 0.0343(4) Uani 1 1 d . .
C1A C 0.6361(4) 0.3927(3) 0.4630(5) 0.0316(19) Uani 1 1 d . .
B1A B 0.5985(4) 0.4387(3) 0.5288(7) 0.031(2) Uani 1 1 d . .
C2A C 0.6078(3) 0.3366(3) 0.4707(6) 0.0351(19) Uani 1 1 d . .
C3A C 0.6300(5) 0.2900(4) 0.4157(7) 0.061(3) Uani 1 1 d . .
H3A H 0.6100 0.2527 0.4189 0.073 Uiso 1 1 calc R .
C4A C 0.6788(6) 0.2962(5) 0.3587(8) 0.072(3) Uani 1 1 d . .
H4A H 0.6931 0.2634 0.3228 0.087 Uiso 1 1 calc R .
C5A C 0.7080(5) 0.3496(5) 0.3517(7) 0.068(3) Uani 1 1 d . .
H5A H 0.7429 0.3539 0.3118 0.082 Uiso 1 1 calc R .
C6A C 0.6859(4) 0.3985(4) 0.4045(7) 0.053(2) Uani 1 1 d . .
H6A H 0.7058 0.4358 0.3992 0.063 Uiso 1 1 calc R .
C7A C 0.6676(4) 0.3855(3) 0.6916(6) 0.046(2) Uani 1 1 d . .
H7A1 H 0.6884 0.3570 0.6505 0.069 Uiso 1 1 calc R .
H7A2 H 0.6264 0.3709 0.7071 0.069 Uiso 1 1 calc R .
H7A3 H 0.6913 0.3907 0.7500 0.069 Uiso 1 1 calc R .
C8A C 0.6234(4) 0.4980(3) 0.7195(6) 0.042(2) Uani 1 1 d . .
H8A1 H 0.6170 0.5382 0.6952 0.063 Uiso 1 1 calc R .
H8A2 H 0.6488 0.4997 0.7767 0.063 Uiso 1 1 calc R .
H8A3 H 0.5837 0.4801 0.7346 0.063 Uiso 1 1 calc R .
C11A C 0.5483(3) 0.3958(3) 0.5736(6) 0.0317(18) Uani 1 1 d . .
C12A C 0.5584(4) 0.3382(3) 0.5370(6) 0.0351(19) Uani 1 1 d . .
C13A C 0.5210(4) 0.2918(3) 0.5690(6) 0.047(3) Uani 1 1 d . .
H13A H 0.5278 0.2530 0.5454 0.057 Uiso 1 1 calc R .
C14A C 0.4746(4) 0.3010(3) 0.6341(8) 0.053(2) Uani 1 1 d . .
H14A H 0.4496 0.2690 0.6545 0.064 Uiso 1 1 calc R .
C15A C 0.4649(4) 0.3573(3) 0.6691(6) 0.043(2) Uani 1 1 d . .
H15A H 0.4329 0.3641 0.7136 0.052 Uiso 1 1 calc R .
C16A C 0.5015(3) 0.4038(3) 0.6398(6) 0.0286(15) Uani 1 1 d . .
H16A H 0.4946 0.4421 0.6653 0.034 Uiso 1 1 calc R .
C21A C 0.5847(3) 0.5039(3) 0.4824(5) 0.0207(15) Uani 1 1 d . .
C22A C 0.5276(3) 0.5197(2) 0.4427(5) 0.0266(16) Uani 1 1 d . .
C23A C 0.5220(3) 0.5752(2) 0.3985(5) 0.0247(16) Uani 1 1 d . .
H23A H 0.4841 0.5850 0.3691 0.030 Uiso 1 1 calc R .
C24A C 0.5682(4) 0.6150(3) 0.3962(6) 0.0333(18) Uani 1 1 d . .
H24A H 0.5620 0.6530 0.3693 0.040 Uiso 1 1 calc R .
C25A C 0.6240(4) 0.5998(3) 0.4330(6) 0.0333(19) Uani 1 1 d . .
H25A H 0.6576 0.6265 0.4294 0.040 Uiso 1 1 calc R .
C26A C 0.6313(3) 0.5449(3) 0.4756(6) 0.0334(17) Uani 1 1 d . .
H26A H 0.6703 0.5352 0.5014 0.040 Uiso 1 1 calc R .
C31 C 0.7189(7) 0.2426(4) 0.7938(10) 0.029(4) Uiso 0.67(3) 1 d P 1
H31 H 0.6974 0.2370 0.8517 0.035 Uiso 0.67(3) 1 calc PR 1
C32 C 0.6898(8) 0.2364(6) 0.7103(16) 0.044(4) Uiso 0.67(3) 1 d P 1
H32 H 0.6471 0.2277 0.7093 0.053 Uiso 0.67(3) 1 calc PR 1
C33 C 0.7204(9) 0.2425(6) 0.6289(16) 0.055(4) Uiso 0.67(3) 1 d P 1
H33 H 0.6998 0.2359 0.5706 0.066 Uiso 0.67(3) 1 calc PR 1
C41 C 0.7500 0.2500 0.813(5) 0.076(17) Uiso 0.33(3) 2 d SP 2
H41 H 0.7500 0.2500 0.8805 0.091 Uiso 0.33(3) 2 calc SPR 2
C42 C 0.689(2) 0.2439(12) 0.759(3) 0.055(10) Uiso 0.33(3) 1 d P 2
H42 H 0.6503 0.2406 0.7903 0.066 Uiso 0.33(3) 1 calc PR 2
C43 C 0.6956(15) 0.2435(10) 0.655(2) 0.037(9) Uiso 0.33(3) 1 d P 2
H43 H 0.6601 0.2384 0.6162 0.045 Uiso 0.33(3) 1 calc PR 2
C44 C 0.7500 0.2500 0.613(3) 0.033(11) Uiso 0.33(3) 2 d SP 2
H44 H 0.7500 0.2500 0.5462 0.039 Uiso 0.33(3) 2 calc SPR 2

loop_
_atom_site_aniso_label
_atom_site_aniso_U_11
_atom_site_aniso_U_22
_atom_site_aniso_U_33
_atom_site_aniso_U_23
_atom_site_aniso_U_13
_atom_site_aniso_U_12
S1 0.0312(10) 0.0434(9) 0.0302(11) 0.0028(8) -0.0027(11) 0.0038(9)
B1 0.029(4) 0.034(4) 0.016(5) 0.004(3) 0.001(4) 0.010(3)
C1 0.022(4) 0.024(3) 0.037(5) 0.003(3) 0.000(4) -0.001(3)
C2 0.026(4) 0.033(3) 0.032(5) -0.003(3) -0.007(3) 0.000(3)
C3 0.049(5) 0.017(3) 0.042(5) 0.002(3) -0.003(4) -0.005(3)
C4 0.053(6) 0.047(4) 0.041(6) 0.000(4) 0.024(5) -0.014(4)
C5 0.043(5) 0.040(4) 0.037(5) -0.011(3) 0.006(4) 0.001(3)
C6 0.033(4) 0.028(3) 0.033(5) -0.005(3) -0.003(4) 0.008(3)
C7 0.036(6) 0.064(5) 0.058(7) -0.012(4) -0.017(5) -0.009(4)
C8 0.058(6) 0.081(6) 0.025(5) 0.029(5) -0.006(4) -0.016(5)
C11 0.027(4) 0.036(3) 0.021(4) -0.005(3) 0.003(4) 0.003(3)
C12 0.021(4) 0.025(3) 0.032(4) -0.005(3) -0.002(3) 0.001(3)
C13 0.047(5) 0.027(3) 0.036(5) -0.012(3) 0.003(4) -0.002(3)
C14 0.047(5) 0.039(4) 0.042(6) -0.011(4) -0.002(5) 0.018(4)
C15 0.034(5) 0.046(4) 0.032(5) -0.005(4) -0.010(4) -0.001(4)
C16 0.029(4) 0.026(3) 0.046(5) -0.001(3) -0.002(4) 0.002(3)
C21 0.040(5) 0.025(3) 0.033(5) 0.009(3) 0.007(4) -0.002(3)
C22 0.030(4) 0.025(3) 0.009(4) 0.006(3) 0.003(3) -0.003(3)
C23 0.035(5) 0.024(3) 0.024(4) 0.008(3) -0.003(4) -0.003(3)
C24 0.047(5) 0.017(3) 0.045(5) -0.009(3) 0.004(4) 0.002(3)
C25 0.055(6) 0.026(3) 0.039(5) -0.002(3) 0.011(5) 0.012(3)
C26 0.023(4) 0.035(4) 0.041(6) -0.007(3) 0.007(4) 0.003(3)
S1A 0.0275(9) 0.0447(8) 0.0308(11) 0.0085(9) -0.0058(11) -0.0048(8)
C1A 0.039(5) 0.041(4) 0.015(4) 0.009(3) -0.002(4) 0.025(3)
B1A 0.029(5) 0.040(4) 0.025(5) 0.003(4) -0.012(4) -0.006(3)
C2A 0.038(5) 0.028(4) 0.039(5) 0.001(3) -0.010(4) 0.015(3)
C3A 0.076(7) 0.054(5) 0.052(7) -0.017(5) -0.027(6) 0.042(5)
C4A 0.084(9) 0.086(7) 0.047(7) -0.026(5) -0.005(6) 0.057(6)
C5A 0.057(7) 0.114(8) 0.033(6) -0.004(6) 0.008(5) 0.041(6)
C6A 0.057(6) 0.064(5) 0.037(6) -0.001(4) 0.008(5) 0.023(4)
C7A 0.034(5) 0.056(4) 0.048(6) 0.011(4) -0.004(5) 0.013(4)
C8A 0.054(5) 0.044(4) 0.029(5) 0.011(3) -0.013(4) -0.008(4)
C11A 0.033(4) 0.022(3) 0.040(5) 0.009(3) -0.014(4) -0.003(3)
C12A 0.043(5) 0.031(4) 0.031(5) 0.001(3) -0.018(4) 0.007(3)
C13A 0.075(7) 0.020(3) 0.047(6) 0.020(4) -0.035(5) -0.007(4)
C14A 0.071(7) 0.037(4) 0.052(6) 0.017(4) -0.020(6) -0.027(4)
C15A 0.043(5) 0.053(5) 0.034(5) 0.010(4) -0.006(4) -0.004(4)
C16A 0.030(4) 0.032(3) 0.024(4) -0.007(3) -0.009(4) -0.005(3)
C21A 0.025(4) 0.030(3) 0.007(3) -0.001(3) -0.002(3) 0.006(3)
C22A 0.029(4) 0.023(3) 0.028(5) -0.005(3) 0.007(4) 0.006(3)
C23A 0.036(4) 0.027(3) 0.011(4) 0.002(3) -0.001(3) 0.010(3)
C24A 0.047(5) 0.027(3) 0.026(4) 0.004(3) 0.007(4) 0.002(3)
C25A 0.035(5) 0.028(3) 0.037(5) 0.002(3) 0.010(4) -0.015(3)
C26A 0.027(4) 0.046(4) 0.027(5) 0.003(4) -0.002(4) -0.010(3)

loop_
_atom_type_symbol
_atom_type_description
_atom_type_scat_dispersion_real
_atom_type_scat_dispersion_imag
_atom_type_scat_source
C C 0.0033 0.0016 'International Tables Vol C Tables 4.2.6.8 and 6.1.1.4'
H H 0.0000 0.0000 'International Tables Vol C Tables 4.2.6.8 and 6.1.1.4'
B B 0.0013 0.0007 'International Tables Vol C Tables 4.2.6.8 and 6.1.1.4'
S S 0.1246 0.1234 'International Tables Vol C Tables 4.2.6.8 and 6.1.1.4'

loop_
_geom_angle_atom_site_label_1
_geom_angle_atom_site_label_2
_geom_angle_atom_site_label_3
_geom_angle
_geom_angle_site_symmetry_1
_geom_angle_site_symmetry_3
C8 S1 C7 100.2(4) . .
C8 S1 B1 105.7(4) . .
C7 S1 B1 104.0(4) . .
C1 B1 C11 100.8(5) . .
C1 B1 C21 117.1(6) . .
C11 B1 C21 125.4(6) . .
C1 B1 S1 101.5(5) . .
C11 B1 S1 104.8(5) . .
C21 B1 S1 104.3(4) . .
C6 C1 C2 119.7(6) . .
C6 C1 B1 132.1(5) . .
C2 C1 B1 108.1(6) . .
C1 C2 C3 120.4(6) . .
C1 C2 C12 112.2(6) . .
C3 C2 C12 127.4(6) . .
C4 C3 C2 117.8(6) . .
C4 C3 H3 121.1 . .
C2 C3 H3 121.1 . .
C5 C4 C3 121.9(7) . .
C5 C4 H4 119.0 . .
C3 C4 H4 119.0 . .
C6 C5 C4 119.9(7) . .
C6 C5 H5 120.1 . .
C4 C5 H5 120.1 . .
C5 C6 C1 120.3(6) . .
C5 C6 H6 119.9 . .
C1 C6 H6 119.9 . .
S1 C7 H7A 109.5 . .
S1 C7 H7B 109.5 . .
H7A C7 H7B 109.5 . .
S1 C7 H7C 109.5 . .
H7A C7 H7C 109.5 . .
H7B C7 H7C 109.5 . .
S1 C8 H8A 109.5 . .
S1 C8 H8B 109.5 . .
H8A C8 H8B 109.5 . .
S1 C8 H8C 109.5 . .
H8A C8 H8C 109.5 . .
H8B C8 H8C 109.5 . .
C16 C11 C12 119.0(6) . .
C16 C11 B1 133.4(6) . .
C12 C11 B1 107.5(6) . .
C13 C12 C11 119.5(7) . .
C13 C12 C2 129.1(6) . .
C11 C12 C2 111.3(5) . .
C12 C13 C14 120.7(6) . .
C12 C13 H13 119.7 . .
C14 C13 H13 119.7 . .
C13 C14 C15 120.7(6) . .
C13 C14 H14 119.6 . .
C15 C14 H14 119.6 . .
C14 C15 C16 117.7(8) . .
C14 C15 H15 121.1 . .
C16 C15 H15 121.1 . .
C11 C16 C15 122.3(6) . .
C11 C16 H16 118.9 . .
C15 C16 H16 118.9 . .
C22 C21 C26 116.3(6) . .
C22 C21 B1 126.3(6) . .
C26 C21 B1 117.3(6) . .
C21 C22 C23 119.3(6) . .
C21 C22 C22 123.5(6) . 2_765
C23 C22 C22 117.1(7) . 2_765
C24 C23 C22 122.5(7) . .
C24 C23 H23 118.8 . .
C22 C23 H23 118.8 . .
C23 C24 C25 119.2(6) . .
C23 C24 H24 120.4 . .
C25 C24 H24 120.4 . .
C24 C25 C26 120.5(7) . .
C24 C25 H25 119.8 . .
C26 C25 H25 119.8 . .
C25 C26 C21 122.2(7) . .
C25 C26 H26 118.9 . .
C21 C26 H26 118.9 . .
C8A S1A C7A 101.0(4) . .
C8A S1A B1A 106.5(4) . .
C7A S1A B1A 103.5(4) . .
C6A C1A C2A 118.5(7) . .
C6A C1A B1A 133.2(7) . .
C2A C1A B1A 108.3(6) . .
C11A B1A C1A 100.5(5) . .
C11A B1A C21A 125.5(6) . .
C1A B1A C21A 116.2(7) . .
C11A B1A S1A 106.6(5) . .
C1A B1A S1A 100.7(5) . .
C21A B1A S1A 104.5(4) . .
C3A C2A C1A 119.0(8) . .
C3A C2A C12A 130.3(7) . .
C1A C2A C12A 110.8(6) . .
C4A C3A C2A 122.0(9) . .
C4A C3A H3A 119.0 . .
C2A C3A H3A 119.0 . .
C3A C4A C5A 120.3(8) . .
C3A C4A H4A 119.8 . .
C5A C4A H4A 119.8 . .
C4A C5A C6A 119.5(10) . .
C4A C5A H5A 120.2 . .
C6A C5A H5A 120.2 . .
C1A C6A C5A 120.7(9) . .
C1A C6A H6A 119.7 . .
C5A C6A H6A 119.7 . .
S1A C7A H7A1 109.5 . .
S1A C7A H7A2 109.5 . .
H7A1 C7A H7A2 109.5 . .
S1A C7A H7A3 109.5 . .
H7A1 C7A H7A3 109.5 . .
H7A2 C7A H7A3 109.5 . .
S1A C8A H8A1 109.5 . .
S1A C8A H8A2 109.5 . .
H8A1 C8A H8A2 109.5 . .
S1A C8A H8A3 109.5 . .
H8A1 C8A H8A3 109.5 . .
H8A2 C8A H8A3 109.5 . .
C16A C11A C12A 118.5(6) . .
C16A C11A B1A 133.4(6) . .
C12A C11A B1A 108.0(7) . .
C13A C12A C11A 118.7(8) . .
C13A C12A C2A 129.0(7) . .
C11A C12A C2A 112.4(6) . .
C14A C13A C12A 121.7(7) . .
C14A C13A H13A 119.1 . .
C12A C13A H13A 119.1 . .
C15A C14A C13A 119.2(7) . .
C15A C14A H14A 120.4 . .
C13A C14A H14A 120.4 . .
C14A C15A C16A 120.4(8) . .
C14A C15A H15A 119.8 . .
C16A C15A H15A 119.8 . .
C15A C16A C11A 121.5(6) . .
C15A C16A H16A 119.2 . .
C11A C16A H16A 119.2 . .
C26A C21A C22A 116.7(6) . .
C26A C21A B1A 119.8(6) . .
C22A C21A B1A 123.3(6) . .
C23A C22A C21A 118.7(6) . .
C23A C22A C22A 117.5(7) . 2_665
C21A C22A C22A 123.8(6) . 2_665
C24A C23A C22A 122.7(7) . .
C24A C23A H23A 118.6 . .
C22A C23A H23A 118.6 . .
C23A C24A C25A 119.0(6) . .
C23A C24A H24A 120.5 . .
C25A C24A H24A 120.5 . .
C24A C25A C26A 119.5(6) . .
C24A C25A H25A 120.3 . .
C26A C25A H25A 120.3 . .
C21A C26A C25A 123.2(7) . .
C21A C26A H26A 118.4 . .
C25A C26A H26A 118.4 . .
C32 C31 C31 118.8(11) . 6_655
C32 C31 H31 120.6 . .
C31 C31 H31 120.6 6_655 .
C33 C32 C31 120.6(15) . .
C33 C32 H32 119.7 . .
C31 C32 H32 119.7 . .
C33 C33 C32 120.5(11) 6_655 .
C33 C33 H33 119.7 6_655 .
C32 C33 H33 119.7 . .
C42 C41 C42 121(5) 6_655 .
C42 C41 H41 119.7 6_655 .
C42 C41 H41 119.7 . .
C43 C42 C41 114(3) . .
C43 C42 H42 122.9 . .
C41 C42 H42 122.9 . .
C44 C43 C42 121(3) . .
C44 C43 H43 119.3 . .
C42 C43 H43 119.3 . .
C43 C44 C43 128(4) . 6_655
C43 C44 H44 116.0 . .
C43 C44 H44 116.0 6_655 .

loop_
_geom_bond_atom_site_label_1
_geom_bond_atom_site_label_2
_geom_bond_distance
_geom_bond_site_symmetry_2
S1 C8 1.784(8) .
S1 C7 1.784(8) .
S1 B1 2.054(8) .
B1 C1 1.613(10) .
B1 C11 1.622(10) .
B1 C21 1.623(11) .
C1 C6 1.385(10) .
C1 C2 1.395(8) .
C2 C3 1.407(10) .
C2 C12 1.450(10) .
C3 C4 1.384(11) .
C3 H3 0.9500 .
C4 C5 1.379(9) .
C4 H4 0.9500 .
C5 C6 1.374(10) .
C5 H5 0.9500 .
C6 H6 0.9500 .
C7 H7A 0.9800 .
C7 H7B 0.9800 .
C7 H7C 0.9800 .
C8 H8A 0.9800 .
C8 H8B 0.9800 .
C8 H8C 0.9800 .
C11 C16 1.357(10) .
C11 C12 1.415(9) .
C12 C13 1.370(9) .
C13 C14 1.380(11) .
C13 H13 0.9500 .
C14 C15 1.392(10) .
C14 H14 0.9500 .
C15 C16 1.398(9) .
C15 H15 0.9500 .
C16 H16 0.9500 .
C21 C22 1.405(10) .
C21 C26 1.424(10) .
C22 C23 1.416(9) .
C22 C22 1.479(13) 2_765
C23 C24 1.351(9) .
C23 H23 0.9500 .
C24 C25 1.374(12) .
C24 H24 0.9500 .
C25 C26 1.374(10) .
C25 H25 0.9500 .
C26 H26 0.9500 .
S1A C8A 1.780(9) .
S1A C7A 1.783(7) .
S1A B1A 2.032(8) .
C1A C6A 1.370(11) .
C1A C2A 1.414(10) .
C1A B1A 1.618(11) .
B1A C11A 1.593(11) .
B1A C21A 1.640(10) .
C2A C3A 1.396(11) .
C2A C12A 1.427(11) .
C3A C4A 1.340(15) .
C3A H3A 0.9500 .
C4A C5A 1.369(15) .
C4A H4A 0.9500 .
C5A C6A 1.419(13) .
C5A H5A 0.9500 .
C6A H6A 0.9500 .
C7A H7A1 0.9800 .
C7A H7A2 0.9800 .
C7A H7A3 0.9800 .
C8A H8A1 0.9800 .
C8A H8A2 0.9800 .
C8A H8A3 0.9800 .
C11A C16A 1.394(11) .
C11A C12A 1.417(9) .
C12A C13A 1.404(11) .
C13A C14A 1.382(13) .
C13A H13A 0.9500 .
C14A C15A 1.382(11) .
C14A H14A 0.9500 .
C15A C16A 1.383(10) .
C15A H15A 0.9500 .
C16A H16A 0.9500 .
C21A C26A 1.378(9) .
C21A C22A 1.409(9) .
C22A C23A 1.406(9) .
C22A C22A 1.496(13) 2_665
C23A C24A 1.352(10) .
C23A H23A 0.9500 .
C24A C25A 1.364(11) .
C24A H24A 0.9500 .
C25A C26A 1.389(10) .
C25A H25A 0.9500 .
C26A H26A 0.9500 .
C31 C32 1.35(2) .
C31 C31 1.40(3) 6_655
C31 H31 0.9500 .
C32 C33 1.34(3) .
C32 H32 0.9500 .
C33 C33 1.33(4) 6_655
C33 H33 0.9500 .
C41 C42 1.54(6) 6_655
C41 C42 1.54(6) .
C41 H41 0.9500 .
C42 C43 1.49(5) .
C42 H42 0.9500 .
C43 C44 1.33(4) .
C43 H43 0.9500 .
C44 C43 1.33(4) 6_655
C44 H44 0.9500 .

loop_
_geom_torsion_atom_site_label_1
_geom_torsion_atom_site_label_2
_geom_torsion_atom_site_label_3
_geom_torsion_atom_site_label_4
_geom_torsion
_geom_torsion_site_symmetry_1
_geom_torsion_site_symmetry_4
C8 S1 B1 C1 -174.3(5) . .
C7 S1 B1 C1 -69.2(5) . .
C8 S1 B1 C11 -69.7(6) . .
C7 S1 B1 C11 35.4(6) . .
C8 S1 B1 C21 63.7(6) . .
C7 S1 B1 C21 168.8(5) . .
C11 B1 C1 C6 -179.4(8) . .
C21 B1 C1 C6 41.1(12) . .
S1 B1 C1 C6 -71.7(9) . .
C11 B1 C1 C2 1.7(8) . .
C21 B1 C1 C2 -137.8(6) . .
S1 B1 C1 C2 109.4(5) . .
C6 C1 C2 C3 -1.0(11) . .
B1 C1 C2 C3 178.1(7) . .
C6 C1 C2 C12 179.3(7) . .
B1 C1 C2 C12 -1.6(8) . .
C1 C2 C3 C4 0.6(11) . .
C12 C2 C3 C4 -179.8(8) . .
C2 C3 C4 C5 0.6(13) . .
C3 C4 C5 C6 -1.4(13) . .
C4 C5 C6 C1 1.0(11) . .
C2 C1 C6 C5 0.2(11) . .
B1 C1 C6 C5 -178.6(8) . .
C1 B1 C11 C16 177.6(9) . .
C21 B1 C11 C16 -47.6(13) . .
S1 B1 C11 C16 72.5(10) . .
C1 B1 C11 C12 -1.3(7) . .
C21 B1 C11 C12 133.5(7) . .
S1 B1 C11 C12 -106.3(6) . .
C16 C11 C12 C13 -2.0(10) . .
B1 C11 C12 C13 177.0(7) . .
C16 C11 C12 C2 -178.6(7) . .
B1 C11 C12 C2 0.4(8) . .
C1 C2 C12 C13 -175.4(7) . .
C3 C2 C12 C13 5.0(13) . .
C1 C2 C12 C11 0.8(9) . .
C3 C2 C12 C11 -178.9(8) . .
C11 C12 C13 C14 3.1(11) . .
C2 C12 C13 C14 179.0(8) . .
C12 C13 C14 C15 -3.0(12) . .
C13 C14 C15 C16 1.7(11) . .
C12 C11 C16 C15 0.8(12) . .
B1 C11 C16 C15 -178.0(8) . .
C14 C15 C16 C11 -0.6(11) . .
C1 B1 C21 C22 106.1(8) . .
C11 B1 C21 C22 -22.4(11) . .
S1 B1 C21 C22 -142.8(6) . .
C1 B1 C21 C26 -70.3(9) . .
C11 B1 C21 C26 161.2(7) . .
S1 B1 C21 C26 40.9(8) . .
C26 C21 C22 C23 3.8(10) . .
B1 C21 C22 C23 -172.6(7) . .
C26 C21 C22 C22 179.2(5) . 2_765
B1 C21 C22 C22 2.9(10) . 2_765
C21 C22 C23 C24 -2.1(11) . .
C22 C22 C23 C24 -177.8(6) 2_765 .
C22 C23 C24 C25 -0.5(12) . .
C23 C24 C25 C26 1.1(13) . .
C24 C25 C26 C21 0.8(13) . .
C22 C21 C26 C25 -3.2(11) . .
B1 C21 C26 C25 173.5(7) . .
C6A C1A B1A C11A -179.3(9) . .
C2A C1A B1A C11A 2.0(7) . .
C6A C1A B1A C21A 42.2(12) . .
C2A C1A B1A C21A -136.5(6) . .
C6A C1A B1A S1A -70.0(10) . .
C2A C1A B1A S1A 111.3(5) . .
C8A S1A B1A C11A -68.4(5) . .
C7A S1A B1A C11A 37.6(6) . .
C8A S1A B1A C1A -172.8(5) . .
C7A S1A B1A C1A -66.8(5) . .
C8A S1A B1A C21A 66.3(6) . .
C7A S1A B1A C21A 172.3(5) . .
C6A C1A C2A C3A -2.6(11) . .
B1A C1A C2A C3A 176.4(7) . .
C6A C1A C2A C12A 177.8(8) . .
B1A C1A C2A C12A -3.3(8) . .
C1A C2A C3A C4A 2.6(12) . .
C12A C2A C3A C4A -177.9(9) . .
C2A C3A C4A C5A -0.9(14) . .
C3A C4A C5A C6A -0.8(15) . .
C2A C1A C6A C5A 1.0(12) . .
B1A C1A C6A C5A -177.6(8) . .
C4A C5A C6A C1A 0.7(14) . .
C1A B1A C11A C16A 177.2(8) . .
C21A B1A C11A C16A -49.7(12) . .
S1A B1A C11A C16A 72.6(9) . .
C1A B1A C11A C12A -0.1(7) . .
C21A B1A C11A C12A 133.0(7) . .
S1A B1A C11A C12A -104.8(6) . .
C16A C11A C12A C13A -0.1(10) . .
B1A C11A C12A C13A 177.7(6) . .
C16A C11A C12A C2A -179.6(7) . .
B1A C11A C12A C2A -1.8(8) . .
C3A C2A C12A C13A 4.3(14) . .
C1A C2A C12A C13A -176.1(7) . .
C3A C2A C12A C11A -176.3(8) . .
C1A C2A C12A C11A 3.3(9) . .
C11A C12A C13A C14A 0.7(11) . .
C2A C12A C13A C14A -179.9(8) . .
C12A C13A C14A C15A -0.5(12) . .
C13A C14A C15A C16A -0.4(12) . .
C14A C15A C16A C11A 1.0(12) . .
C12A C11A C16A C15A -0.7(11) . .
B1A C11A C16A C15A -177.8(8) . .
C11A B1A C21A C26A 157.8(7) . .
C1A B1A C21A C26A -75.3(9) . .
S1A B1A C21A C26A 34.7(8) . .
C11A B1A C21A C22A -26.2(11) . .
C1A B1A C21A C22A 100.6(8) . .
S1A B1A C21A C22A -149.4(6) . .
C26A C21A C22A C23A 0.7(9) . .
B1A C21A C22A C23A -175.4(6) . .
C26A C21A C22A C22A 179.2(5) . 2_665
B1A C21A C22A C22A 3.2(9) . 2_665
C21A C22A C23A C24A -3.0(10) . .
C22A C22A C23A C24A 178.3(6) 2_665 .
C22A C23A C24A C25A 4.1(11) . .
C23A C24A C25A C26A -2.8(12) . .
C22A C21A C26A C25A 0.5(11) . .
B1A C21A C26A C25A 176.6(7) . .
C24A C25A C26A C21A 0.6(12) . .
C31 C31 C32 C33 2.2(19) 6_655 .
C31 C32 C33 C33 -3(2) . 6_655
C42 C41 C42 C43 1.0(14) 6_655 .
C41 C42 C43 C44 -2(3) . .
C42 C43 C44 C43 1.2(17) . 6_655
